data_7060964
loop_
_publ_author_name
'Yan, Jian-Feng'
'Men, Rui-Xi'
'Chen, Xiao-Xiao'
'Lin, Cai-Xia'
'Nockemann, Peter'
'Yuan, Yao-Feng'

_publ_section_title
;
 D--\p--A type ferrocene-substituted azobenzene photochromic switches:
 synthesis, structures, and electrochemical and photoisomerization studies
;
_journal_issue 42
_journal_name_full 'New Journal of Chemistry'
_journal_page_first 19917
_journal_page_last 19927
_journal_paper_doi 10.1039/D1NJ03894J
_journal_volume 45
_journal_year 2021
_chemical_formula_moiety 'C24 H18 Fe N2'
_chemical_formula_sum 'C24 H18 Fe N2'
_chemical_formula_weight 390.25
_space_group_crystal_system monoclinic
_space_group_IT_number 14
_space_group_name_Hall '-P 2ybc'
_space_group_name_H-M_alt 'P 1 21/c 1'
_atom_sites_solution_hydrogens geom
_atom_sites_solution_primary dual
_audit_creation_date 2021-09-08
_audit_creation_method
;
Olex2 1.3
(compiled 2020.11.12 svn.r5f609507 for OlexSys, GUI svn.r6272)
;
_audit_update_record
;
2021-09-17 deposited with the CCDC.	2021-09-17 downloaded from the CCDC.
;
_cell_angle_alpha 90
_cell_angle_beta 100.141(5)
_cell_angle_gamma 90
_cell_formula_units_Z 4
_cell_length_a 11.276(4)
_cell_length_b 7.873(2)
_cell_length_c 21.687(7)
_cell_measurement_reflns_used 24
_cell_measurement_temperature 273.15
_cell_measurement_theta_max 18
_cell_measurement_theta_min 12
_cell_volume 1895.2(10)
_computing_data_collection 'Bruker SMART'
_computing_molecular_graphics 'Olex2 1.3 (Dolomanov et al., 2009)'
_computing_publication_material 'Olex2 1.3 (Dolomanov et al., 2009)'
_computing_structure_refinement 'SHELXL 2018/3 (Sheldrick, 2015)'
_computing_structure_solution 'SHELXT 2018/2 (Sheldrick, 2018)'
_diffrn_ambient_temperature 273.15
_diffrn_measured_fraction_theta_full 0.996
_diffrn_measured_fraction_theta_max 0.990
_diffrn_measurement_device_type 'Bruker P4'
_diffrn_measurement_method '\w scans'
_diffrn_radiation_monochromator graphite
_diffrn_radiation_type MoK\a
_diffrn_radiation_wavelength 0.71073
_diffrn_reflns_av_R_equivalents 0.0281
_diffrn_reflns_av_unetI/netI 0.0262
_diffrn_reflns_Laue_measured_fraction_full 0.996
_diffrn_reflns_Laue_measured_fraction_max 0.990
_diffrn_reflns_limit_h_max 14
_diffrn_reflns_limit_h_min -14
_diffrn_reflns_limit_k_max 9
_diffrn_reflns_limit_k_min -10
_diffrn_reflns_limit_l_max 28
_diffrn_reflns_limit_l_min -28
_diffrn_reflns_number 14472
_diffrn_reflns_point_group_measured_fraction_full 0.996
_diffrn_reflns_point_group_measured_fraction_max 0.990
_diffrn_reflns_theta_full 25.242
_diffrn_reflns_theta_max 27.476
_diffrn_reflns_theta_min 2.403
_exptl_absorpt_coefficient_mu 0.805
_exptl_absorpt_correction_type none
_exptl_crystal_colour 'brownish orange'
_exptl_crystal_colour_modifier brownish
_exptl_crystal_colour_primary orange
_exptl_crystal_density_diffrn 1.368
_exptl_crystal_description block
_exptl_crystal_F_000 808
_exptl_crystal_size_max 0.30
_exptl_crystal_size_mid 0.15
_exptl_crystal_size_min 0.15
_refine_diff_density_max 0.387
_refine_diff_density_min -0.264
_refine_diff_density_rms 0.043
_refine_ls_extinction_method none
_refine_ls_goodness_of_fit_ref 1.104
_refine_ls_hydrogen_treatment constr
_refine_ls_matrix_type full
_refine_ls_number_parameters 244
_refine_ls_number_reflns 4291
_refine_ls_number_restraints 0
_refine_ls_restrained_S_all 1.104
_refine_ls_R_factor_all 0.0517
_refine_ls_R_factor_gt 0.0435
_refine_ls_shift/su_max 0.001
_refine_ls_shift/su_mean 0.000
_refine_ls_structure_factor_coef Fsqd
_refine_ls_weighting_details 'w=1/[\s^2^(Fo^2^)+(0.0624P)^2^+0.2587P] where P=(Fo^2^+2Fc^2^)/3'
_refine_ls_weighting_scheme calc
_refine_ls_wR_factor_gt 0.1134
_refine_ls_wR_factor_ref 0.1196
_reflns_Friedel_coverage 0.000
_reflns_number_gt 3724
_reflns_number_total 4335
_reflns_threshold_expression 'I > 2\s(I)'
_cod_data_source_file d1nj03894j2.cif
_cod_data_source_block yuan-47-new
_cod_depositor_comments 'Adding full bibliography for 7060964--7060965.cif.'
_cod_original_sg_symbol_H-M 'P 21/c'
_cod_database_code 7060964
_shelx_shelxl_version_number 2018/3
_shelx_space_group_comment
;
The symmetry employed for this shelxl refinement is uniquely defined
by the following loop, which should always be used as a source of
symmetry information in preference to the above space-group names.
They are only intended as comments.
;
_olex2_refinement_description
;
1. Fixed Uiso
 At 1.2 times of:
  All C(H) groups
2.a Aromatic/amide H refined with riding coordinates:
 C004(H004), C007(H007), C00A(H00A), C00B(H00B), C00D(H00D), C00E(H00E),
 C00F(H00F), C00G(H00G), C00H(H00H), C00I(H00I), C00K(H00K), C00L(H00L),
 C00N(H00N), C00O(H00O), C00P(H00P), C00Q(H00Q), C00R(H00R)
2.b :
 C00M(H00M)
;
_olex2_submission_special_instructions 'No special instructions were received'

loop_
_space_group_symop_operation_xyz
'x, y, z'
'-x, y+1/2, -z+1/2'
'-x, -y, -z'
'x, -y-1/2, z-1/2'

loop_
_atom_site_label
_atom_site_type_symbol
_atom_site_fract_x
_atom_site_fract_y
_atom_site_fract_z
_atom_site_U_iso_or_equiv
_atom_site_adp_type
_atom_site_occupancy
_atom_site_site_symmetry_order
_atom_site_calc_flag
_atom_site_refinement_flags_posn
_atom_site_refinement_flags_adp
_atom_site_refinement_flags_occupancy
_atom_site_disorder_assembly
_atom_site_disorder_group
Fe1 Fe 0.37502(3) -0.15464(4) 0.87076(2) 0.05287(13) Uani 1 1 d . . . . .
N1 N 0.11392(15) 0.3144(2) 0.63249(7) 0.0492(4) Uani 1 1 d . . . . .
N2 N 0.19435(15) 0.4205(2) 0.65043(8) 0.0532(4) Uani 1 1 d . . . . .
C15 C 0.18536(17) 0.1648(2) 0.73321(9) 0.0462(4) Uani 1 1 d . . . . .
H004 H 0.238929 0.252160 0.747108 0.055 Uiso 1 1 calc R U . . .
C11 C 0.17587(17) 0.0273(2) 0.77172(9) 0.0468(4) Uani 1 1 d . . . . .
C10 C 0.24765(17) 0.0217(2) 0.83569(9) 0.0463(4) Uani 1 1 d . . . . .
C9 C 0.21663(18) -0.0631(3) 0.88886(9) 0.0492(4) Uani 1 1 d . . . . .
H007 H 0.147137 -0.126444 0.889239 0.059 Uiso 1 1 calc R U . . .
C14 C 0.11449(17) 0.1729(2) 0.67328(9) 0.0464(4) Uani 1 1 d . . . . .
C19 C 0.20094(19) 0.8605(2) 0.54140(10) 0.0496(5) Uani 1 1 d . . . . .
C18 C 0.10005(19) 0.7543(3) 0.52981(10) 0.0535(5) Uani 1 1 d . . . . .
H00A H 0.035652 0.782274 0.498418 0.064 Uiso 1 1 calc R U . . .
C17 C 0.09529(18) 0.6097(3) 0.56429(9) 0.0512(5) Uani 1 1 d . . . . .
H00B H 0.027615 0.540207 0.556407 0.061 Uiso 1 1 calc R U . . .
C16 C 0.19116(17) 0.5665(3) 0.61097(9) 0.0477(4) Uani 1 1 d . . . . .
C6 C 0.36126(18) 0.1021(3) 0.85599(10) 0.0528(5) Uani 1 1 d . . . . .
H00D H 0.403241 0.166787 0.831081 0.063 Uiso 1 1 calc R U . . .
C20 C 0.2966(2) 0.8169(3) 0.58822(11) 0.0603(6) Uani 1 1 d . . . . .
H00E H 0.364104 0.886607 0.596528 0.072 Uiso 1 1 calc R U . . .
C8 C 0.3088(2) -0.0348(3) 0.94050(10) 0.0573(5) Uani 1 1 d . . . . .
H00F H 0.310298 -0.075699 0.980864 0.069 Uiso 1 1 calc R U . . .
C21 C 0.2913(2) 0.6702(3) 0.62245(11) 0.0606(6) Uani 1 1 d . . . . .
H00G H 0.355918 0.640878 0.653538 0.073 Uiso 1 1 calc R U . . .
C13 C 0.0345(2) 0.0446(3) 0.65197(10) 0.0550(5) Uani 1 1 d . . . . .
H00H H -0.013114 0.051455 0.612409 0.066 Uiso 1 1 calc R U . . .
C00I C 0.0948(2) -0.1034(3) 0.74916(10) 0.0575(5) Uani 1 1 d . . . . .
H00I H 0.087816 -0.197017 0.774430 0.069 Uiso 1 1 calc R U . . .
C22 C 0.2052(2) 1.0127(3) 0.50533(11) 0.0611(6) Uani 1 1 d . . . . .
C7 C 0.3994(2) 0.0667(3) 0.92079(11) 0.0594(5) Uani 1 1 d . . . . .
H00K H 0.470584 0.103166 0.945660 0.071 Uiso 1 1 calc R U . . .
C12 C 0.0255(2) -0.0950(3) 0.69001(11) 0.0621(6) Uani 1 1 d . . . . .
H00L H -0.027267 -0.182899 0.675643 0.075 Uiso 1 1 calc R U . . .
C23 C 0.2078(3) 1.1371(3) 0.47543(15) 0.0823(8) Uani 1 1 d . . . . .
H00M H 0.209792 1.235368 0.451819 0.099 Uiso 1 1 calc R U . . .
C3 C 0.4509(3) -0.3750(4) 0.90681(18) 0.0939(10) Uani 1 1 d . . . . .
H00N H 0.457235 -0.410303 0.948180 0.113 Uiso 1 1 calc R U . . .
C2 C 0.5361(3) -0.2788(4) 0.8829(2) 0.1002(11) Uani 1 1 d . . . . .
H00O H 0.608718 -0.239899 0.905575 0.120 Uiso 1 1 calc R U . . .
C5 C 0.3805(4) -0.3334(5) 0.80461(19) 0.1072(13) Uani 1 1 d . . . . .
H00P H 0.331332 -0.336431 0.765413 0.129 Uiso 1 1 calc R U . . .
C4 C 0.3557(3) -0.4093(4) 0.85932(19) 0.0962(10) Uani 1 1 d . . . . .
H00Q H 0.287173 -0.471633 0.862942 0.115 Uiso 1 1 calc R U . . .
C1 C 0.4946(4) -0.2507(5) 0.8196(2) 0.1057(12) Uani 1 1 d . . . . .
H00R H 0.533535 -0.189830 0.792228 0.127 Uiso 1 1 calc R U . . .

loop_
_atom_site_aniso_label
_atom_site_aniso_U_11
_atom_site_aniso_U_22
_atom_site_aniso_U_33
_atom_site_aniso_U_23
_atom_site_aniso_U_13
_atom_site_aniso_U_12
Fe1 0.0502(2) 0.0489(2) 0.0599(2) 0.00813(12) 0.01073(14) 0.01310(13)
N1 0.0504(9) 0.0509(10) 0.0459(9) 0.0077(7) 0.0073(7) 0.0009(7)
N2 0.0472(9) 0.0599(11) 0.0510(9) 0.0134(8) 0.0045(7) -0.0045(8)
C15 0.0421(9) 0.0465(11) 0.0499(10) 0.0052(8) 0.0076(8) 0.0018(8)
C11 0.0425(9) 0.0484(11) 0.0503(10) 0.0072(8) 0.0101(8) 0.0048(8)
C10 0.0446(10) 0.0433(10) 0.0509(10) 0.0089(8) 0.0080(8) 0.0071(8)
C9 0.0497(11) 0.0487(11) 0.0505(10) 0.0077(8) 0.0124(8) 0.0073(9)
C14 0.0436(10) 0.0494(11) 0.0470(10) 0.0083(8) 0.0099(8) 0.0037(8)
C19 0.0535(11) 0.0450(11) 0.0517(11) 0.0022(8) 0.0131(9) -0.0029(9)
C18 0.0515(11) 0.0548(12) 0.0508(11) 0.0092(9) -0.0004(9) -0.0040(10)
C17 0.0482(11) 0.0534(11) 0.0497(10) 0.0062(9) 0.0025(8) -0.0108(9)
C16 0.0468(10) 0.0530(11) 0.0427(9) 0.0064(8) 0.0063(8) -0.0035(9)
C6 0.0491(11) 0.0479(11) 0.0603(12) 0.0114(9) 0.0066(9) 0.0027(9)
C20 0.0542(12) 0.0605(13) 0.0634(13) 0.0043(10) 0.0025(10) -0.0180(10)
C8 0.0656(13) 0.0562(13) 0.0501(11) 0.0083(9) 0.0099(10) 0.0117(11)
C21 0.0504(12) 0.0710(15) 0.0551(12) 0.0115(10) -0.0054(9) -0.0111(10)
C13 0.0563(12) 0.0572(12) 0.0493(11) 0.0043(9) 0.0033(9) -0.0035(10)
C00I 0.0609(13) 0.0535(12) 0.0580(12) 0.0125(10) 0.0100(10) -0.0071(10)
C22 0.0592(13) 0.0550(13) 0.0683(14) 0.0058(10) 0.0092(11) -0.0088(10)
C7 0.0575(12) 0.0561(13) 0.0595(12) 0.0034(10) -0.0036(10) 0.0047(10)
C12 0.0626(13) 0.0594(13) 0.0625(13) 0.0042(10) 0.0062(10) -0.0151(11)
C23 0.0830(19) 0.0617(16) 0.099(2) 0.0268(14) 0.0090(16) -0.0127(13)
C3 0.103(2) 0.0656(18) 0.113(3) 0.0247(17) 0.019(2) 0.0397(18)
C2 0.0650(17) 0.082(2) 0.152(3) 0.004(2) 0.016(2) 0.0339(16)
C5 0.118(3) 0.100(3) 0.101(3) -0.033(2) 0.012(2) 0.047(2)
C4 0.100(2) 0.0591(17) 0.136(3) -0.0133(18) 0.040(2) 0.0150(17)
C1 0.112(3) 0.094(2) 0.127(3) 0.007(2) 0.067(2) 0.040(2)

loop_
_atom_type_symbol
_atom_type_description
_atom_type_scat_dispersion_real
_atom_type_scat_dispersion_imag
_atom_type_scat_source
C C 0.0033 0.0016 'International Tables Vol C Tables 4.2.6.8 and 6.1.1.4'
H H 0.0000 0.0000 'International Tables Vol C Tables 4.2.6.8 and 6.1.1.4'
Fe Fe 0.3463 0.8444 'International Tables Vol C Tables 4.2.6.8 and 6.1.1.4'
N N 0.0061 0.0033 'International Tables Vol C Tables 4.2.6.8 and 6.1.1.4'

loop_
_geom_angle_atom_site_label_1
_geom_angle_atom_site_label_2
_geom_angle_atom_site_label_3
_geom_angle
_geom_angle_site_symmetry_1
_geom_angle_site_symmetry_3
_geom_angle_publ_flag
C10 Fe1 C6 40.80(8) . . ?
C9 Fe1 C10 41.06(8) . . ?
C9 Fe1 C6 68.56(8) . . ?
C9 Fe1 C8 40.50(9) . . ?
C9 Fe1 C7 68.61(9) . . ?
C9 Fe1 C3 123.72(12) . . ?
C9 Fe1 C2 160.18(14) . . ?
C9 Fe1 C1 158.08(15) . . ?
C8 Fe1 C10 68.65(8) . . ?
C8 Fe1 C6 68.33(9) . . ?
C8 Fe1 C7 40.77(10) . . ?
C8 Fe1 C2 124.20(14) . . ?
C8 Fe1 C1 160.52(16) . . ?
C7 Fe1 C10 68.84(9) . . ?
C7 Fe1 C6 40.69(8) . . ?
C3 Fe1 C10 160.80(13) . . ?
C3 Fe1 C6 156.82(14) . . ?
C3 Fe1 C8 107.17(12) . . ?
C3 Fe1 C7 121.05(14) . . ?
C3 Fe1 C2 40.07(14) . . ?
C3 Fe1 C1 67.55(15) . . ?
C2 Fe1 C10 157.63(13) . . ?
C2 Fe1 C6 122.32(13) . . ?
C2 Fe1 C7 107.85(13) . . ?
C5 Fe1 C10 108.46(12) . . ?
C5 Fe1 C9 121.59(14) . . ?
C5 Fe1 C6 126.02(14) . . ?
C5 Fe1 C8 156.02(16) . . ?
C5 Fe1 C7 162.35(16) . . ?
C5 Fe1 C3 67.29(15) . . ?
C5 Fe1 C2 67.61(16) . . ?
C5 Fe1 C4 40.49(14) . . ?
C5 Fe1 C1 41.21(16) . . ?
C4 Fe1 C10 124.92(13) . . ?
C4 Fe1 C9 107.20(12) . . ?
C4 Fe1 C6 162.43(14) . . ?
C4 Fe1 C8 120.29(12) . . ?
C4 Fe1 C7 155.35(14) . . ?
C4 Fe1 C3 39.69(14) . . ?
C4 Fe1 C2 67.40(14) . . ?
C4 Fe1 C1 68.51(15) . . ?
C1 Fe1 C10 122.55(13) . . ?
C1 Fe1 C6 108.67(13) . . ?
C1 Fe1 C7 124.41(15) . . ?
C1 Fe1 C2 39.83(14) . . ?
N2 N1 C14 114.11(16) . . ?
N1 N2 C16 114.38(16) . . ?
C11 C15 H004 119.9 . . ?
C11 C15 C14 120.23(18) . . ?
C14 C15 H004 119.9 . . ?
C15 C11 C10 120.13(18) . . ?
C15 C11 C00I 118.52(18) . . ?
C00I C11 C10 121.33(17) . . ?
C11 C10 Fe1 126.96(14) . . ?
C9 C10 Fe1 68.78(11) . . ?
C9 C10 C11 126.85(18) . . ?
C6 C10 Fe1 69.71(12) . . ?
C6 C10 C11 126.13(17) . . ?
C6 C10 C9 107.01(17) . . ?
Fe1 C9 H007 125.7 . . ?
C10 C9 Fe1 70.16(11) . . ?
C10 C9 H007 125.8 . . ?
C8 C9 Fe1 69.96(12) . . ?
C8 C9 C10 108.50(19) . . ?
C8 C9 H007 125.8 . . ?
C15 C14 N1 123.51(18) . . ?
C13 C14 N1 115.75(18) . . ?
C13 C14 C15 120.63(18) . . ?
C18 C19 C22 120.3(2) . . ?
C20 C19 C18 119.13(18) . . ?
C20 C19 C22 120.55(19) . . ?
C19 C18 H00A 119.7 . . ?
C17 C18 C19 120.53(19) . . ?
C17 C18 H00A 119.7 . . ?
C18 C17 H00B 119.9 . . ?
C18 C17 C16 120.15(19) . . ?
C16 C17 H00B 119.9 . . ?
C17 C16 N2 124.62(18) . . ?
C21 C16 N2 115.71(18) . . ?
C21 C16 C17 119.65(19) . . ?
Fe1 C6 H00D 126.8 . . ?
C10 C6 Fe1 69.49(12) . . ?
C10 C6 H00D 125.8 . . ?
C7 C6 Fe1 69.54(12) . . ?
C7 C6 C10 108.44(19) . . ?
C7 C6 H00D 125.8 . . ?
C19 C20 H00E 120.0 . . ?
C21 C20 C19 119.9(2) . . ?
C21 C20 H00E 120.0 . . ?
Fe1 C8 H00F 126.3 . . ?
C9 C8 Fe1 69.54(12) . . ?
C9 C8 H00F 125.7 . . ?
C9 C8 C7 108.64(18) . . ?
C7 C8 Fe1 70.09(13) . . ?
C7 C8 H00F 125.7 . . ?
C16 C21 C20 120.6(2) . . ?
C16 C21 H00G 119.7 . . ?
C20 C21 H00G 119.7 . . ?
C14 C13 H00H 120.2 . . ?
C14 C13 C12 119.51(19) . . ?
C12 C13 H00H 120.2 . . ?
C11 C00I H00I 119.5 . . ?
C12 C00I C11 121.00(19) . . ?
C12 C00I H00I 119.5 . . ?
C23 C22 C19 179.4(3) . . ?
Fe1 C7 H00K 126.4 . . ?
C6 C7 Fe1 69.78(13) . . ?
C6 C7 H00K 126.3 . . ?
C8 C7 Fe1 69.14(13) . . ?
C8 C7 C6 107.4(2) . . ?
C8 C7 H00K 126.3 . . ?
C13 C12 H00L 120.0 . . ?
C00I C12 C13 120.1(2) . . ?
C00I C12 H00L 120.0 . . ?
C22 C23 H00M 180.0 . . ?
Fe1 C3 H00N 125.7 . . ?
C2 C3 Fe1 70.33(16) . . ?
C2 C3 H00N 125.5 . . ?
C4 C3 Fe1 70.09(18) . . ?
C4 C3 H00N 125.5 . . ?
C4 C3 C2 109.0(3) . . ?
Fe1 C2 H00O 126.3 . . ?
C3 C2 Fe1 69.60(17) . . ?
C3 C2 H00O 125.6 . . ?
C1 C2 Fe1 70.04(17) . . ?
C1 C2 C3 108.7(3) . . ?
C1 C2 H00O 125.6 . . ?
Fe1 C5 H00P 125.4 . . ?
C4 C5 Fe1 70.09(19) . . ?
C4 C5 H00P 126.0 . . ?
C4 C5 C1 108.0(4) . . ?
C1 C5 Fe1 70.10(19) . . ?
C1 C5 H00P 126.0 . . ?
Fe1 C4 H00Q 125.8 . . ?
C3 C4 Fe1 70.22(18) . . ?
C3 C4 C5 107.7(4) . . ?
C3 C4 H00Q 126.1 . . ?
C5 C4 Fe1 69.4(2) . . ?
C5 C4 H00Q 126.1 . . ?
Fe1 C1 H00R 126.0 . . ?
C2 C1 Fe1 70.12(18) . . ?
C2 C1 C5 106.5(3) . . ?
C2 C1 H00R 126.7 . . ?
C5 C1 Fe1 68.69(17) . . ?
C5 C1 H00R 126.7 . . ?

loop_
_geom_bond_atom_site_label_1
_geom_bond_atom_site_label_2
_geom_bond_distance
_geom_bond_site_symmetry_2
_geom_bond_publ_flag
Fe1 C10 2.0456(19) . ?
Fe1 C9 2.027(2) . ?
Fe1 C6 2.049(2) . ?
Fe1 C8 2.033(2) . ?
Fe1 C7 2.045(2) . ?
Fe1 C3 2.029(3) . ?
Fe1 C2 2.038(3) . ?
Fe1 C5 2.019(3) . ?
Fe1 C4 2.027(3) . ?
Fe1 C1 2.037(3) . ?
N1 N2 1.244(2) . ?
N1 C14 1.422(2) . ?
N2 C16 1.430(2) . ?
C15 H004 0.9300 . ?
C15 C11 1.383(3) . ?
C15 C14 1.402(3) . ?
C11 C10 1.479(3) . ?
C11 C00I 1.406(3) . ?
C10 C9 1.428(3) . ?
C10 C6 1.427(3) . ?
C9 H007 0.9300 . ?
C9 C8 1.405(3) . ?
C14 C13 1.379(3) . ?
C19 C18 1.398(3) . ?
C19 C20 1.388(3) . ?
C19 C22 1.437(3) . ?
C18 H00A 0.9300 . ?
C18 C17 1.369(3) . ?
C17 H00B 0.9300 . ?
C17 C16 1.387(3) . ?
C16 C21 1.380(3) . ?
C6 H00D 0.9300 . ?
C6 C7 1.423(3) . ?
C20 H00E 0.9300 . ?
C20 C21 1.380(3) . ?
C8 H00F 0.9300 . ?
C8 C7 1.421(3) . ?
C21 H00G 0.9300 . ?
C13 H00H 0.9300 . ?
C13 C12 1.388(3) . ?
C00I H00I 0.9300 . ?
C00I C12 1.381(3) . ?
C22 C23 1.178(3) . ?
C7 H00K 0.9300 . ?
C12 H00L 0.9300 . ?
C23 H00M 0.9300 . ?
C3 H00N 0.9300 . ?
C3 C2 1.393(5) . ?
C3 C4 1.377(5) . ?
C2 H00O 0.9300 . ?
C2 C1 1.388(5) . ?
C5 H00P 0.9300 . ?
C5 C4 1.400(5) . ?
C5 C1 1.427(5) . ?
C4 H00Q 0.9300 . ?
C1 H00R 0.9300 . ?

loop_
_geom_torsion_atom_site_label_1
_geom_torsion_atom_site_label_2
_geom_torsion_atom_site_label_3
_geom_torsion_atom_site_label_4
_geom_torsion
_geom_torsion_site_symmetry_1
_geom_torsion_site_symmetry_2
_geom_torsion_site_symmetry_3
_geom_torsion_site_symmetry_4
_geom_torsion_publ_flag
Fe1 C10 C9 C8 59.69(14) . . . . ?
Fe1 C10 C6 C7 -58.79(15) . . . . ?
Fe1 C9 C8 C7 59.37(16) . . . . ?
Fe1 C6 C7 C8 -59.12(15) . . . . ?
Fe1 C8 C7 C6 59.53(16) . . . . ?
Fe1 C3 C2 C1 -59.3(2) . . . . ?
Fe1 C3 C4 C5 59.5(2) . . . . ?
Fe1 C2 C1 C5 -59.3(2) . . . . ?
Fe1 C5 C4 C3 -60.0(2) . . . . ?
Fe1 C5 C1 C2 60.2(2) . . . . ?
N1 N2 C16 C17 13.2(3) . . . . ?
N1 N2 C16 C21 -168.0(2) . . . . ?
N1 C14 C13 C12 -177.3(2) . . . . ?
N2 N1 C14 C15 10.0(3) . . . . ?
N2 N1 C14 C13 -173.81(19) . . . . ?
N2 C16 C21 C20 -178.3(2) . . . . ?
C15 C11 C10 Fe1 -118.55(19) . . . . ?
C15 C11 C10 C9 151.57(19) . . . . ?
C15 C11 C10 C6 -27.9(3) . . . . ?
C15 C11 C00I C12 -0.4(3) . . . . ?
C15 C14 C13 C12 -0.9(3) . . . . ?
C11 C15 C14 N1 176.15(17) . . . . ?
C11 C15 C14 C13 0.1(3) . . . . ?
C11 C10 C9 Fe1 121.0(2) . . . . ?
C11 C10 C9 C8 -179.31(19) . . . . ?
C11 C10 C6 Fe1 -121.6(2) . . . . ?
C11 C10 C6 C7 179.63(19) . . . . ?
C11 C00I C12 C13 -0.5(4) . . . . ?
C10 C11 C00I C12 178.1(2) . . . . ?
C10 C9 C8 Fe1 -59.81(14) . . . . ?
C10 C9 C8 C7 -0.4(2) . . . . ?
C10 C6 C7 Fe1 58.76(15) . . . . ?
C10 C6 C7 C8 -0.4(3) . . . . ?
C9 C10 C6 Fe1 58.89(13) . . . . ?
C9 C10 C6 C7 0.1(2) . . . . ?
C9 C8 C7 Fe1 -59.03(15) . . . . ?
C9 C8 C7 C6 0.5(3) . . . . ?
C14 N1 N2 C16 -177.51(16) . . . . ?
C14 C15 C11 C10 -177.92(17) . . . . ?
C14 C15 C11 C00I 0.5(3) . . . . ?
C14 C13 C12 C00I 1.1(4) . . . . ?
C19 C18 C17 C16 -0.4(3) . . . . ?
C19 C20 C21 C16 -0.6(4) . . . . ?
C18 C19 C20 C21 0.2(4) . . . . ?
C18 C17 C16 N2 178.7(2) . . . . ?
C18 C17 C16 C21 0.0(3) . . . . ?
C17 C16 C21 C20 0.5(4) . . . . ?
C6 C10 C9 Fe1 -59.48(14) . . . . ?
C6 C10 C9 C8 0.2(2) . . . . ?
C20 C19 C18 C17 0.2(3) . . . . ?
C00I C11 C10 Fe1 63.0(2) . . . . ?
C00I C11 C10 C9 -26.8(3) . . . . ?
C00I C11 C10 C6 153.7(2) . . . . ?
C22 C19 C18 C17 -179.6(2) . . . . ?
C22 C19 C20 C21 -179.9(2) . . . . ?
C3 C2 C1 Fe1 59.0(2) . . . . ?
C3 C2 C1 C5 -0.3(4) . . . . ?
C2 C3 C4 Fe1 -59.8(2) . . . . ?
C2 C3 C4 C5 -0.2(3) . . . . ?
C4 C3 C2 Fe1 59.6(2) . . . . ?
C4 C3 C2 C1 0.3(4) . . . . ?
C4 C5 C1 Fe1 -60.1(2) . . . . ?
C4 C5 C1 C2 0.1(3) . . . . ?
C1 C5 C4 Fe1 60.1(2) . . . . ?
C1 C5 C4 C3 0.1(3) . . . . ?
